data_1565985
loop_
_publ_author_name
'Liu, Lin'
'Han, Zheng-Bo'

_publ_section_title
;
 Bis(dimethylamine-\k<i>N</i>)bis[4-(1,2,4-triazol-1-yl)benzoato-\k<i>O</i>]copper(II)
;
_journal_coeditor_code WM4159
_journal_issue 1
_journal_name_full IUCrData
_journal_page_first x220046
_journal_paper_doi 10.1107/S2414314622000463
_journal_volume 7
_journal_year 2022
_chemical_formula_iupac '[Cu (C9 H6 N3 O2)2 (C2 H7 N)2]'
_chemical_formula_moiety 'C22 H26 Cu N8 O4'
_chemical_formula_sum 'C22 H26 Cu N8 O4'
_chemical_formula_weight 530.06
_chemical_name_systematic Bis(dimethylamine-\k<i>N</i>)bis[4-(1,2,4-triazol-1-yl)benzoato-\k<i>O</i>]copper(II)
_space_group_crystal_system triclinic
_space_group_IT_number 2
_space_group_name_Hall '-P 1'
_space_group_name_H-M_alt 'P -1'
_atom_sites_solution_hydrogens mixed
_audit_creation_method SHELXL-2018/3
_cell_angle_alpha 72.595(2)
_cell_angle_beta 89.376(2)
_cell_angle_gamma 87.805(2)
_cell_formula_units_Z 1
_cell_length_a 6.3657(5)
_cell_length_b 8.1428(7)
_cell_length_c 12.1896(11)
_cell_measurement_reflns_used 1477
_cell_measurement_temperature 293(2)
_cell_measurement_theta_max 26.35
_cell_measurement_theta_min 2.62
_cell_volume 602.47(9)
_computing_cell_refinement 'SAINT (Bruker, 2002)'
_computing_data_collection 'SMART (Bruker, 2002)'
_computing_data_reduction 'SAINT (Bruker, 2002)'
_computing_molecular_graphics 'Mercury (Macrae et al., 2020)'
_computing_publication_material 'publCIF (Westrip, 2010)'
_computing_structure_refinement 'SHELXL (Sheldrick, 2015)'
_computing_structure_solution 'SHELXS97 (Sheldrick, 2008)'
_diffrn_ambient_temperature 293(2)
_diffrn_detector_area_resol_mean 10.0
_diffrn_measured_fraction_theta_full 0.980
_diffrn_measured_fraction_theta_max 0.980
_diffrn_measurement_device_type 'Bruker SMART CCD'
_diffrn_measurement_method '\w scan'
_diffrn_radiation_type MoK\a
_diffrn_radiation_wavelength 0.71073
_diffrn_reflns_av_R_equivalents 0.0172
_diffrn_reflns_av_unetI/netI 0.0332
_diffrn_reflns_limit_h_max 8
_diffrn_reflns_limit_h_min -8
_diffrn_reflns_limit_k_max 10
_diffrn_reflns_limit_k_min -10
_diffrn_reflns_limit_l_max 15
_diffrn_reflns_limit_l_min -10
_diffrn_reflns_number 3971
_diffrn_reflns_theta_full 25.242
_diffrn_reflns_theta_max 27.530
_diffrn_reflns_theta_min 2.623
_diffrn_source 'fine-focus sealed tube'
_exptl_absorpt_coefficient_mu 0.952
_exptl_absorpt_correction_T_max 0.7845
_exptl_absorpt_correction_T_min 0.7269
_exptl_absorpt_correction_type multi-scan
_exptl_absorpt_process_details '(<i>SADABS</i>; Bruker, 2002)'
_exptl_crystal_colour blue
_exptl_crystal_density_diffrn 1.461
_exptl_crystal_density_method 'not measured'
_exptl_crystal_description block
_exptl_crystal_F_000 275
_exptl_crystal_size_max 0.358
_exptl_crystal_size_mid 0.321
_exptl_crystal_size_min 0.268
_refine_diff_density_max 0.280
_refine_diff_density_min -0.201
_refine_ls_extinction_method none
_refine_ls_goodness_of_fit_ref 1.030
_refine_ls_hydrogen_treatment constr
_refine_ls_matrix_type full
_refine_ls_number_parameters 160
_refine_ls_number_reflns 2727
_refine_ls_number_restraints 0
_refine_ls_restrained_S_all 1.030
_refine_ls_R_factor_all 0.0475
_refine_ls_R_factor_gt 0.0377
_refine_ls_shift/su_max 0.000
_refine_ls_shift/su_mean 0.000
_refine_ls_structure_factor_coef Fsqd
_refine_ls_weighting_details 'w=1/[\s^2^(Fo^2^)+(0.0482P)^2^+0.1332P] where P=(Fo^2^+2Fc^2^)/3'
_refine_ls_weighting_scheme calc
_refine_ls_wR_factor_gt 0.0874
_refine_ls_wR_factor_ref 0.0926
_reflns_number_gt 2345
_reflns_number_total 2727
_reflns_threshold_expression 'I > 2\s(I)'
_cod_data_source_file wm4159sup1.cif
_cod_data_source_block I
_cod_database_code 1565985
_shelx_space_group_comment
;
The symmetry employed for this shelxl refinement is uniquely defined
by the following loop, which should always be used as a source of
symmetry information in preference to the above space-group names.
They are only intended as comments.
;
_shelx_estimated_absorpt_t_min 0.727
_shelx_estimated_absorpt_t_max 0.784

loop_
_space_group_symop_operation_xyz
'x, y, z'
'-x, -y, -z'

loop_
_atom_site_type_symbol
_atom_site_label
_atom_site_fract_x
_atom_site_fract_y
_atom_site_fract_z
_atom_site_U_iso_or_equiv
_atom_site_adp_type
_atom_site_calc_flag
_atom_site_occupancy
_atom_site_disorder_assembly
_atom_site_disorder_group
Cu Cu1 1.000000 0.000000 0.500000 0.03668(13) Uani d 1 . .
O O1 0.8278(3) 0.19597(19) 0.40688(13) 0.0456(4) Uani d 1 . .
N N4 0.8929(3) -0.1440(2) 0.40592(16) 0.0478(5) Uani d 1 . .
H H4 0.834029 -0.069234 0.342060 0.072 Uiso d 1 . .
O O2 1.0899(3) 0.2218(2) 0.28158(16) 0.0564(5) Uani d 1 . .
N N3 0.3345(3) 0.9752(2) -0.18059(16) 0.0470(5) Uani d 1 . .
C C8 0.1967(4) 0.9638(3) -0.0944(2) 0.0475(5) Uani d 1 . .
H H8A 0.069359 1.026329 -0.105518 0.057 Uiso calc 1 . .
N N1 0.4455(3) 0.7973(2) -0.01740(15) 0.0357(4) Uani d 1 . .
C C1 0.9149(3) 0.2671(3) 0.31047(18) 0.0397(5) Uani d 1 . .
C C2 0.7914(3) 0.4135(2) 0.22845(17) 0.0347(4) Uani d 1 . .
C C3 0.8841(3) 0.5111(3) 0.1285(2) 0.0443(5) Uani d 1 . .
H H3A 1.024977 0.489576 0.114867 0.053 Uiso calc 1 . .
C C4 0.7728(3) 0.6395(3) 0.0487(2) 0.0462(5) Uani d 1 . .
H H4A 0.838250 0.704495 -0.017864 0.055 Uiso calc 1 . .
C C5 0.5630(3) 0.6712(2) 0.06815(17) 0.0332(4) Uani d 1 . .
C C6 0.4692(3) 0.5793(3) 0.16901(19) 0.0429(5) Uani d 1 . .
H H6A 0.329651 0.603747 0.183663 0.052 Uiso calc 1 . .
C C7 0.5831(3) 0.4506(3) 0.24845(18) 0.0438(5) Uani d 1 . .
H H7A 0.518902 0.388216 0.316208 0.053 Uiso calc 1 . .
C C9 0.4888(4) 0.8692(3) -0.12927(18) 0.0437(5) Uani d 1 . .
H H9A 0.611277 0.846901 -0.165463 0.052 Uiso calc 1 . .
N N2 0.2529(3) 0.8588(2) 0.00657(16) 0.0467(5) Uani d 1 . .
C C11 1.0630(5) -0.2323(4) 0.3597(3) 0.0766(9) Uani d 1 . .
H H11A 1.164757 -0.150450 0.321505 0.115 Uiso calc 1 . .
H H11B 1.129585 -0.320275 0.421504 0.115 Uiso calc 1 . .
H H11C 1.005285 -0.283743 0.305845 0.115 Uiso calc 1 . .
C C10 0.7338(6) -0.2657(4) 0.4651(3) 0.0853(10) Uani d 1 . .
H H10A 0.624985 -0.205376 0.494376 0.128 Uiso calc 1 . .
H H10B 0.674023 -0.317305 0.411925 0.128 Uiso calc 1 . .
H H10C 0.798323 -0.353837 0.527585 0.128 Uiso calc 1 . .

loop_
_atom_site_aniso_label
_atom_site_aniso_U_11
_atom_site_aniso_U_22
_atom_site_aniso_U_33
_atom_site_aniso_U_12
_atom_site_aniso_U_13
_atom_site_aniso_U_23
Cu1 0.0456(2) 0.0340(2) 0.02439(18) 0.00871(14) -0.00500(14) -0.00062(13)
O1 0.0569(9) 0.0417(8) 0.0312(7) 0.0137(7) -0.0080(7) -0.0019(6)
N4 0.0643(12) 0.0411(10) 0.0328(9) 0.0055(9) -0.0129(9) -0.0034(8)
O2 0.0430(9) 0.0580(10) 0.0580(11) 0.0168(8) -0.0055(8) -0.0038(8)
N3 0.0571(11) 0.0418(10) 0.0366(10) 0.0088(8) -0.0123(9) -0.0043(8)
C8 0.0512(13) 0.0448(12) 0.0427(12) 0.0162(10) -0.0140(10) -0.0089(10)
N1 0.0387(9) 0.0317(8) 0.0330(8) 0.0042(7) -0.0060(7) -0.0045(7)
C1 0.0453(12) 0.0350(10) 0.0360(11) 0.0061(9) -0.0121(9) -0.0069(8)
C2 0.0388(10) 0.0325(9) 0.0305(10) 0.0036(8) -0.0075(8) -0.0060(8)
C3 0.0333(10) 0.0467(12) 0.0446(12) 0.0055(9) -0.0017(9) -0.0018(10)
C4 0.0398(11) 0.0451(12) 0.0412(12) 0.0019(9) 0.0036(9) 0.0055(9)
C5 0.0365(10) 0.0288(9) 0.0315(10) 0.0025(8) -0.0064(8) -0.0051(7)
C6 0.0350(10) 0.0496(12) 0.0366(11) 0.0087(9) 0.0009(9) -0.0027(9)
C7 0.0449(12) 0.0460(12) 0.0311(10) 0.0067(9) 0.0029(9) 0.0017(9)
C9 0.0482(12) 0.0427(11) 0.0349(11) 0.0050(9) -0.0043(9) -0.0040(9)
N2 0.0425(10) 0.0498(11) 0.0407(10) 0.0145(8) -0.0048(8) -0.0049(8)
C11 0.100(2) 0.0749(19) 0.0628(18) 0.0288(17) -0.0177(17) -0.0357(16)
C10 0.103(3) 0.082(2) 0.065(2) -0.0332(19) -0.0135(18) -0.0088(17)

loop_
_atom_type_symbol
_atom_type_description
_atom_type_scat_dispersion_real
_atom_type_scat_dispersion_imag
_atom_type_scat_source
C C 0.0033 0.0016 'International Tables Vol C Tables 4.2.6.8 and 6.1.1.4'
H H 0.0000 0.0000 'International Tables Vol C Tables 4.2.6.8 and 6.1.1.4'
Cu Cu 0.3201 1.2651 'International Tables Vol C Tables 4.2.6.8 and 6.1.1.4'
N N 0.0061 0.0033 'International Tables Vol C Tables 4.2.6.8 and 6.1.1.4'
O O 0.0106 0.0060 'International Tables Vol C Tables 4.2.6.8 and 6.1.1.4'

loop_
_geom_angle_atom_site_label_1
_geom_angle_atom_site_label_2
_geom_angle_atom_site_label_3
_geom_angle_site_symmetry_1
_geom_angle_site_symmetry_3
_geom_angle
_geom_angle_publ_flag
O1 Cu1 O1 . 2_756 180.00(8) ?
O1 Cu1 N4 . . 89.16(7) ?
O1 Cu1 N4 2_756 . 90.84(7) ?
O1 Cu1 N4 . 2_756 90.84(7) ?
O1 Cu1 N4 2_756 2_756 89.16(7) ?
N4 Cu1 N4 . 2_756 180.00(7) ?
C1 O1 Cu1 . . 111.32(13) ?
C10 N4 C11 . . 111.0(2) ?
C10 N4 Cu1 . . 113.77(18) ?
C11 N4 Cu1 . . 112.97(17) ?
C10 N4 H4 . . 108.7 ?
C11 N4 H4 . . 103.5 ?
Cu1 N4 H4 . . 106.2 ?
C9 N3 C8 . . 102.46(18) ?
N2 C8 N3 . . 116.0(2) ?
N2 C8 H8A . . 122.0 ?
N3 C8 H8A . . 122.0 ?
C9 N1 N2 . . 109.03(17) ?
C9 N1 C5 . . 129.63(18) ?
N2 N1 C5 . . 121.27(17) ?
O2 C1 O1 . . 124.09(19) ?
O2 C1 C2 . . 119.7(2) ?
O1 C1 C2 . . 116.21(18) ?
C3 C2 C7 . . 118.30(18) ?
C3 C2 C1 . . 119.88(19) ?
C7 C2 C1 . . 121.79(19) ?
C4 C3 C2 . . 121.5(2) ?
C4 C3 H3A . . 119.3 ?
C2 C3 H3A . . 119.3 ?
C3 C4 C5 . . 119.5(2) ?
C3 C4 H4A . . 120.2 ?
C5 C4 H4A . . 120.2 ?
C6 C5 C4 . . 119.96(18) ?
C6 C5 N1 . . 120.69(18) ?
C4 C5 N1 . . 119.34(18) ?
C5 C6 C7 . . 119.81(19) ?
C5 C6 H6A . . 120.1 ?
C7 C6 H6A . . 120.1 ?
C6 C7 C2 . . 120.9(2) ?
C6 C7 H7A . . 119.6 ?
C2 C7 H7A . . 119.6 ?
N3 C9 N1 . . 110.8(2) ?
N3 C9 H9A . . 124.6 ?
N1 C9 H9A . . 124.6 ?
C8 N2 N1 . . 101.72(18) ?
N4 C11 H11A . . 109.5 ?
N4 C11 H11B . . 109.5 ?
H11A C11 H11B . . 109.5 ?
N4 C11 H11C . . 109.5 ?
H11A C11 H11C . . 109.5 ?
H11B C11 H11C . . 109.5 ?
N4 C10 H10A . . 109.5 ?
N4 C10 H10B . . 109.5 ?
H10A C10 H10B . . 109.5 ?
N4 C10 H10C . . 109.5 ?
H10A C10 H10C . . 109.5 ?
H10B C10 H10C . . 109.5 ?

loop_
_geom_bond_atom_site_label_1
_geom_bond_atom_site_label_2
_geom_bond_site_symmetry_2
_geom_bond_distance
_geom_bond_publ_flag
Cu1 O1 . 1.9611(14) ?
Cu1 O1 2_756 1.9612(14) ?
Cu1 N4 . 2.0096(19) ?
Cu1 N4 2_756 2.0096(19) ?
O1 C1 . 1.276(3) ?
N4 C10 . 1.470(4) ?
N4 C11 . 1.475(4) ?
N4 H4 . 0.9071 ?
O2 C1 . 1.240(3) ?
N3 C9 . 1.314(3) ?
N3 C8 . 1.345(3) ?
C8 N2 . 1.315(3) ?
C8 H8A . 0.9300 ?
N1 C9 . 1.343(3) ?
N1 N2 . 1.368(2) ?
N1 C5 . 1.421(2) ?
C1 C2 . 1.507(3) ?
C2 C3 . 1.380(3) ?
C2 C7 . 1.384(3) ?
C3 C4 . 1.375(3) ?
C3 H3A . 0.9300 ?
C4 C5 . 1.382(3) ?
C4 H4A . 0.9300 ?
C5 C6 . 1.377(3) ?
C6 C7 . 1.382(3) ?
C6 H6A . 0.9300 ?
C7 H7A . 0.9300 ?
C9 H9A . 0.9300 ?
C11 H11A . 0.9600 ?
C11 H11B . 0.9600 ?
C11 H11C . 0.9600 ?
C10 H10A . 0.9600 ?
C10 H10B . 0.9600 ?
C10 H10C . 0.9600 ?

loop_
_geom_hbond_atom_site_label_D
_geom_hbond_atom_site_label_H
_geom_hbond_atom_site_label_A
_geom_hbond_site_symmetry_D
_geom_hbond_site_symmetry_H
_geom_hbond_site_symmetry_A
_geom_hbond_distance_DH
_geom_hbond_distance_HA
_geom_hbond_distance_DA
_geom_hbond_angle_DHA
_geom_hbond_publ_flag
N4 H4 N3 1_555 1_555 2_665 0.91 2.17 3.034(3) 160 y
C9 H9A O2 1_555 1_555 2_765 0.93 2.50 3.428(3) 173 y

loop_
_geom_torsion_atom_site_label_1
_geom_torsion_atom_site_label_2
_geom_torsion_atom_site_label_3
_geom_torsion_atom_site_label_4
_geom_torsion_site_symmetry_1
_geom_torsion_site_symmetry_2
_geom_torsion_site_symmetry_3
_geom_torsion_site_symmetry_4
_geom_torsion
_geom_torsion_publ_flag
C9 N3 C8 N2 . . . . -0.1(3) ?
Cu1 O1 C1 O2 . . . . -2.6(3) ?
Cu1 O1 C1 C2 . . . . 176.67(13) ?
O2 C1 C2 C3 . . . . -8.7(3) ?
O1 C1 C2 C3 . . . . 172.0(2) ?
O2 C1 C2 C7 . . . . 169.3(2) ?
O1 C1 C2 C7 . . . . -10.0(3) ?
C7 C2 C3 C4 . . . . -1.6(4) ?
C1 C2 C3 C4 . . . . 176.4(2) ?
C2 C3 C4 C5 . . . . -0.5(4) ?
C3 C4 C5 C6 . . . . 2.7(3) ?
C3 C4 C5 N1 . . . . -176.5(2) ?
C9 N1 C5 C6 . . . . -162.0(2) ?
N2 N1 C5 C6 . . . . 14.7(3) ?
C9 N1 C5 C4 . . . . 17.1(3) ?
N2 N1 C5 C4 . . . . -166.2(2) ?
C4 C5 C6 C7 . . . . -2.7(3) ?
N1 C5 C6 C7 . . . . 176.47(19) ?
C5 C6 C7 C2 . . . . 0.5(4) ?
C3 C2 C7 C6 . . . . 1.6(3) ?
C1 C2 C7 C6 . . . . -176.4(2) ?
C8 N3 C9 N1 . . . . 0.0(3) ?
N2 N1 C9 N3 . . . . 0.0(3) ?
C5 N1 C9 N3 . . . . 177.02(19) ?
N3 C8 N2 N1 . . . . 0.1(3) ?
C9 N1 N2 C8 . . . . 0.0(2) ?
C5 N1 N2 C8 . . . . -177.35(18) ?

_cod_database_fobs_code 1565985
